data_7244593
loop_
_publ_author_name
'Chen, Zhiyan'
'Huang, Wenbo'
'Yi, Liqi'
'Dong, Xiaohan'
'Sheng, Keyan'
'Li, Minghao'
'Bai, Rongxian'
'Sidorenko, A. Yu.'
'Huang, Jiang'
'Gu, Yanlong'

_publ_section_title
;
 Synthesis of indoles and carbazoles from a lignin model compound
 \a-hydroxyacetophenone
;
_journal_issue 7
_journal_name_full 'Green Chemistry'
_journal_page_first 2919
_journal_page_last 2926
_journal_paper_doi 10.1039/D1GC04892A
_journal_volume 24
_journal_year 2022
_chemical_formula_moiety 'C18 H17 N O2'
_chemical_formula_sum 'C18 H17 N O2'
_chemical_formula_weight 279.32
_space_group_crystal_system monoclinic
_space_group_IT_number 14
_space_group_name_Hall '-P 2yn'
_space_group_name_H-M_alt 'P 1 21/n 1'
_atom_sites_solution_hydrogens geom
_atom_sites_solution_primary dual
_audit_creation_date 2019-01-26
_audit_creation_method
;
Olex2 1.2
(compiled 2018.05.29 svn.r3508 for OlexSys, GUI svn.r5506)
;
_audit_update_record
;
2021-12-30 deposited with the CCDC.	2022-02-28 downloaded from the CCDC.
;
_cell_angle_alpha 90
_cell_angle_beta 97.144(5)
_cell_angle_gamma 90
_cell_formula_units_Z 8
_cell_length_a 11.7113(6)
_cell_length_b 9.8511(5)
_cell_length_c 25.2850(14)
_cell_measurement_reflns_used 5197
_cell_measurement_temperature 293.75(10)
_cell_measurement_theta_max 28.6730
_cell_measurement_theta_min 2.7900
_cell_volume 2894.5(3)
_computing_cell_refinement 'CrysAlisPro 1.171.38.43f (Rigaku OD, 2015)'
_computing_data_collection 'CrysAlisPro 1.171.38.43f (Rigaku OD, 2015)'
_computing_data_reduction 'CrysAlisPro 1.171.38.43f (Rigaku OD, 2015)'
_computing_molecular_graphics 'Olex2 (Dolomanov et al., 2009)'
_computing_publication_material 'Olex2 (Dolomanov et al., 2009)'
_computing_structure_refinement 'ShelXL (Sheldrick, 2015)'
_computing_structure_solution 'ShelXT (Sheldrick, 2015)'
_diffrn_ambient_environment air
_diffrn_ambient_temperature 293.75(10)
_diffrn_detector 'CCD plate'
_diffrn_detector_area_resol_mean 5.2684
_diffrn_detector_type AtlasS2
_diffrn_measured_fraction_theta_full 1.000
_diffrn_measured_fraction_theta_max 1.000
_diffrn_measurement_details
;
List of Runs (angles in degrees, time in seconds):

  # Type    Start    End  Width  t~exp~   \w     \q     \k     \f   Frames
#--------------------------------------------------------------------------
  1  \w    -31.00  58.00   1.00    4.00    --  -11.59  57.00 -60.00   89
  2  \w     47.00  85.00   1.00    4.00    --   11.74  37.00-180.00   38
  3  \w     41.00  96.00   1.00    4.00    --   11.74 178.00-180.00   55
  4  \w    -20.00  22.00   1.00    4.00    --  -11.59 -99.00 120.00   42
;
_diffrn_measurement_device 'four-circle diffractometer'
_diffrn_measurement_device_type 'SuperNova, Dual, Cu at zero, AtlasS2'
_diffrn_measurement_method '\w scans'
_diffrn_orient_matrix_type 'CrysAlisPro convention (1999,Acta A55,543-557)'
_diffrn_orient_matrix_UB_11 -0.0091647000
_diffrn_orient_matrix_UB_12 -0.0699451000
_diffrn_orient_matrix_UB_13 -0.0056358000
_diffrn_orient_matrix_UB_21 -0.0564181000
_diffrn_orient_matrix_UB_22 0.0051390000
_diffrn_orient_matrix_UB_23 0.0073186000
_diffrn_orient_matrix_UB_31 -0.0215023000
_diffrn_orient_matrix_UB_32 0.0162401000
_diffrn_orient_matrix_UB_33 -0.0267077000
_diffrn_radiation_monochromator mirror
_diffrn_radiation_probe x-ray
_diffrn_radiation_type MoK\a
_diffrn_radiation_wavelength 0.71073
_diffrn_reflns_av_R_equivalents 0.0260
_diffrn_reflns_av_unetI/netI 0.0316
_diffrn_reflns_Laue_measured_fraction_full 1.000
_diffrn_reflns_Laue_measured_fraction_max 1.000
_diffrn_reflns_limit_h_max 13
_diffrn_reflns_limit_h_min -13
_diffrn_reflns_limit_k_max 9
_diffrn_reflns_limit_k_min -11
_diffrn_reflns_limit_l_max 29
_diffrn_reflns_limit_l_min -30
_diffrn_reflns_number 14067
_diffrn_reflns_point_group_measured_fraction_full 1.000
_diffrn_reflns_point_group_measured_fraction_max 1.000
_diffrn_reflns_theta_full 24.999
_diffrn_reflns_theta_max 24.999
_diffrn_reflns_theta_min 2.021
_diffrn_source 'micro-focus sealed X-ray tube'
_diffrn_source_type 'SuperNova (Mo) X-ray Source'
_exptl_absorpt_coefficient_mu 0.084
_exptl_absorpt_correction_T_max 1.00000
_exptl_absorpt_correction_T_min 0.72112
_exptl_absorpt_correction_type multi-scan
_exptl_absorpt_process_details
;
CrysAlisPro 1.171.38.43f (Rigaku Oxford Diffraction, 2015)
Empirical absorption correction using spherical harmonics,
 implemented in SCALE3 ABSPACK scaling algorithm.
;
_exptl_crystal_colour colourless
_exptl_crystal_colour_primary colourless
_exptl_crystal_density_diffrn 1.282
_exptl_crystal_description block
_exptl_crystal_F_000 1184
_exptl_crystal_size_max 0.14
_exptl_crystal_size_mid 0.13
_exptl_crystal_size_min 0.12
_refine_diff_density_max 0.262
_refine_diff_density_min -0.232
_refine_diff_density_rms 0.045
_refine_ls_extinction_method none
_refine_ls_goodness_of_fit_ref 1.013
_refine_ls_hydrogen_treatment constr
_refine_ls_matrix_type full
_refine_ls_number_parameters 385
_refine_ls_number_reflns 5094
_refine_ls_number_restraints 0
_refine_ls_restrained_S_all 1.013
_refine_ls_R_factor_all 0.0595
_refine_ls_R_factor_gt 0.0479
_refine_ls_shift/su_max 0.000
_refine_ls_shift/su_mean 0.000
_refine_ls_structure_factor_coef Fsqd
_refine_ls_weighting_details 'w=1/[\s^2^(Fo^2^)+(0.0573P)^2^+1.3803P] where P=(Fo^2^+2Fc^2^)/3'
_refine_ls_weighting_scheme calc
_refine_ls_wR_factor_gt 0.1163
_refine_ls_wR_factor_ref 0.1250
_reflns_Friedel_coverage 0.000
_reflns_number_gt 4201
_reflns_number_total 5094
_reflns_threshold_expression 'I > 2\s(I)'
_cod_data_source_file d1gc04892a2.cif
_cod_data_source_block indole2
_cod_depositor_comments 'Adding full bibliography for 7244591--7244594.cif.'
_cod_database_code 7244593
_shelx_shelxl_version_number 2017/1
_shelx_space_group_comment
;
The symmetry employed for this shelxl refinement is uniquely defined
by the following loop, which should always be used as a source of
symmetry information in preference to the above space-group names.
They are only intended as comments.
;
_reflns_odcompleteness_completeness 99.94
_reflns_odcompleteness_iscentric 1
_reflns_odcompleteness_theta 26.32
_olex2_refinement_description
;
1. Fixed Uiso
 At 1.2 times of:
  All C(H) groups
 At 1.5 times of:
  All C(H,H,H) groups
2.a Aromatic/amide H refined with riding coordinates:
 C3B(H3B), C12B(H12B), C2(H2), C7B(H7B), C16B(H16B), C7(H7), C16(H16),
 C12(H12), C13B(H13B), C14B(H14B), C13(H13), C8B(H8B), C15B(H15B), C14(H14),
 C15(H15), C8(H8)
2.b Idealised Me refined as rotating group:
 C10B(H10D,H10E,H10F), C10(H10A,H10B,H10C), C9(H9A,H9B,H9C), C9B(H9BA,H9BB,
 H9BC), C18(H18A,H18B,H18C), C18B(H18D,H18E,H18F)
;
_olex2_date_sample_data_collection 2019-01-25
_olex2_submission_special_instructions 'No special instructions were received'
_oxdiff_exptl_absorpt_empirical_details
;
Empirical correction (ABSPACK) includes:
- Absorption correction using spherical harmonics
- Frame scaling
;
_oxdiff_exptl_absorpt_empirical_full_max 1.473
_oxdiff_exptl_absorpt_empirical_full_min 0.740

loop_
_space_group_symop_operation_xyz
'x, y, z'
'-x+1/2, y+1/2, -z+1/2'
'-x, -y, -z'
'x-1/2, -y-1/2, z-1/2'

loop_
_atom_site_label
_atom_site_type_symbol
_atom_site_fract_x
_atom_site_fract_y
_atom_site_fract_z
_atom_site_U_iso_or_equiv
_atom_site_adp_type
_atom_site_occupancy
_atom_site_site_symmetry_order
_atom_site_calc_flag
_atom_site_refinement_flags_posn
_atom_site_refinement_flags_adp
_atom_site_refinement_flags_occupancy
_atom_site_disorder_assembly
_atom_site_disorder_group
O1 O 0.42823(11) 0.15174(14) 0.69822(5) 0.0367(4) Uani 1 1 d . . . . .
O2B O 0.33524(11) 0.40306(15) 0.55535(5) 0.0375(4) Uani 1 1 d . . . . .
O2 O 0.53859(12) 0.16623(15) 0.63209(6) 0.0426(4) Uani 1 1 d . . . . .
O1B O 0.22600(11) 0.39450(15) 0.62200(6) 0.0412(4) Uani 1 1 d . . . . .
N1B N 0.46335(13) 0.80906(16) 0.73005(6) 0.0298(4) Uani 1 1 d . . . . .
N1 N 0.30387(14) -0.24912(16) 0.52217(6) 0.0309(4) Uani 1 1 d . . . . .
C1 C 0.16001(15) -0.02387(18) 0.60448(7) 0.0251(4) Uani 1 1 d . . . . .
C11B C 0.72444(15) 0.55510(19) 0.63681(7) 0.0239(4) Uani 1 1 d . . . . .
C5B C 0.57871(15) 0.68599(19) 0.68299(7) 0.0241(4) Uani 1 1 d . . . . .
C4B C 0.60489(15) 0.58259(18) 0.64754(7) 0.0231(4) Uani 1 1 d . . . . .
C6B C 0.46279(15) 0.70424(19) 0.69312(7) 0.0251(4) Uani 1 1 d . . . . .
C5 C 0.30305(16) -0.14158(19) 0.55766(7) 0.0261(4) Uani 1 1 d . . . . .
C1B C 0.36983(15) 0.62809(19) 0.66786(7) 0.0253(4) Uani 1 1 d . . . . .
C2B C 0.39964(15) 0.52783(19) 0.63269(7) 0.0255(4) Uani 1 1 d . . . . .
C11 C 0.04139(15) -0.00174(18) 0.61736(7) 0.0253(4) Uani 1 1 d . . . . .
C3B C 0.51430(15) 0.50615(19) 0.62325(7) 0.0248(4) Uani 1 1 d . . . . .
H3B H 0.529566 0.437761 0.599766 0.030 Uiso 1 1 calc R . . . .
C12B C 0.76346(15) 0.42195(19) 0.63192(7) 0.0261(4) Uani 1 1 d . . . . .
H12B H 0.714250 0.349631 0.635973 0.031 Uiso 1 1 calc R . . . .
C4 C 0.39515(16) -0.06470(19) 0.58339(7) 0.0277(4) Uani 1 1 d . . . . .
C2 C 0.25079(15) 0.04993(19) 0.63018(7) 0.0266(4) Uani 1 1 d . . . . .
H2 H 0.235679 0.114304 0.655300 0.032 Uiso 1 1 calc R . . . .
C3 C 0.36541(15) 0.03167(19) 0.61990(7) 0.0267(4) Uani 1 1 d . . . . .
C6 C 0.18707(15) -0.12287(19) 0.56738(7) 0.0257(4) Uani 1 1 d . . . . .
C17B C 0.31029(15) 0.4364(2) 0.60434(8) 0.0292(4) Uani 1 1 d . . . . .
C7B C 0.64639(16) 0.7830(2) 0.71452(7) 0.0291(4) Uani 1 1 d . . . . .
H7B H 0.725438 0.795513 0.716004 0.035 Uiso 1 1 calc R . . . .
C16B C 0.80094(16) 0.6607(2) 0.63071(7) 0.0298(4) Uani 1 1 d . . . . .
H16B H 0.776839 0.750003 0.633691 0.036 Uiso 1 1 calc R . . . .
C7 C 0.11997(17) -0.2228(2) 0.53702(7) 0.0307(4) Uani 1 1 d . . . . .
H7 H 0.040939 -0.235576 0.535444 0.037 Uiso 1 1 calc R . . . .
C17 C 0.45377(16) 0.12191(19) 0.64898(8) 0.0299(4) Uani 1 1 d . . . . .
C16 C 0.02047(16) 0.01476(19) 0.67008(7) 0.0284(4) Uani 1 1 d . . . . .
H16 H 0.081643 0.011287 0.697284 0.034 Uiso 1 1 calc R . . . .
C12 C -0.05307(16) 0.0040(2) 0.57764(7) 0.0305(4) Uani 1 1 d . . . . .
H12 H -0.041652 -0.007362 0.542158 0.037 Uiso 1 1 calc R . . . .
C13B C 0.87457(15) 0.3967(2) 0.62112(7) 0.0288(4) Uani 1 1 d . . . . .
H13B H 0.899244 0.307737 0.617823 0.035 Uiso 1 1 calc R . . . .
C14B C 0.94912(16) 0.5031(2) 0.61519(7) 0.0323(5) Uani 1 1 d . . . . .
H14B H 1.023622 0.485940 0.607827 0.039 Uiso 1 1 calc R . . . .
C13 C -0.16316(16) 0.0262(2) 0.59029(8) 0.0334(5) Uani 1 1 d . . . . .
H13 H -0.224780 0.030354 0.563321 0.040 Uiso 1 1 calc R . . . .
C8B C 0.57398(17) 0.8538(2) 0.74198(7) 0.0326(5) Uani 1 1 d . . . . .
H8B H 0.596557 0.923519 0.765784 0.039 Uiso 1 1 calc R . . . .
C15B C 0.91197(16) 0.6350(2) 0.62031(7) 0.0331(5) Uani 1 1 d . . . . .
H15B H 0.961943 0.706811 0.616736 0.040 Uiso 1 1 calc R . . . .
C14 C -0.18196(17) 0.04239(19) 0.64279(8) 0.0333(5) Uani 1 1 d . . . . .
H14 H -0.255954 0.057281 0.651284 0.040 Uiso 1 1 calc R . . . .
C15 C -0.08982(16) 0.0362(2) 0.68259(8) 0.0324(5) Uani 1 1 d . . . . .
H15 H -0.102039 0.046551 0.718010 0.039 Uiso 1 1 calc R . . . .
C8 C 0.19347(17) -0.2959(2) 0.51086(7) 0.0335(5) Uani 1 1 d . . . . .
H8 H 0.171729 -0.368224 0.488204 0.040 Uiso 1 1 calc R . . . .
C10B C 0.24722(16) 0.6595(2) 0.67572(8) 0.0339(5) Uani 1 1 d . . . . .
H10D H 0.231486 0.623934 0.709410 0.051 Uiso 1 1 calc GR . . . .
H10E H 0.196064 0.618570 0.647582 0.051 Uiso 1 1 calc GR . . . .
H10F H 0.235939 0.756048 0.675164 0.051 Uiso 1 1 calc GR . . . .
C10 C 0.51859(16) -0.0910(2) 0.57432(8) 0.0355(5) Uani 1 1 d . . . . .
H10A H 0.533599 -0.186812 0.576179 0.053 Uiso 1 1 calc GR . . . .
H10B H 0.569556 -0.045215 0.601220 0.053 Uiso 1 1 calc GR . . . .
H10C H 0.530892 -0.057711 0.539794 0.053 Uiso 1 1 calc GR . . . .
C9 C 0.39843(18) -0.3065(2) 0.49692(8) 0.0407(5) Uani 1 1 d . . . . .
H9A H 0.431841 -0.237123 0.477071 0.061 Uiso 1 1 calc GR . . . .
H9B H 0.369821 -0.378445 0.473276 0.061 Uiso 1 1 calc GR . . . .
H9C H 0.455840 -0.341847 0.523815 0.061 Uiso 1 1 calc GR . . . .
C9B C 0.37045(18) 0.8587(2) 0.75834(8) 0.0402(5) Uani 1 1 d . . . . .
H9BA H 0.315987 0.908028 0.734100 0.060 Uiso 1 1 calc GR . . . .
H9BB H 0.401565 0.917501 0.786816 0.060 Uiso 1 1 calc GR . . . .
H9BC H 0.332655 0.783176 0.772732 0.060 Uiso 1 1 calc GR . . . .
C18 C 0.5075(2) 0.2417(2) 0.72930(9) 0.0481(6) Uani 1 1 d . . . . .
H18A H 0.504553 0.329685 0.712889 0.072 Uiso 1 1 calc GR . . . .
H18B H 0.584092 0.205917 0.730984 0.072 Uiso 1 1 calc GR . . . .
H18C H 0.486479 0.249226 0.764691 0.072 Uiso 1 1 calc GR . . . .
C18B C 0.2552(2) 0.3128(2) 0.52472(9) 0.0493(6) Uani 1 1 d . . . . .
H18D H 0.280215 0.296748 0.490526 0.074 Uiso 1 1 calc GR . . . .
H18E H 0.180102 0.353419 0.519968 0.074 Uiso 1 1 calc GR . . . .
H18F H 0.252049 0.228167 0.543333 0.074 Uiso 1 1 calc GR . . . .

loop_
_atom_site_aniso_label
_atom_site_aniso_U_11
_atom_site_aniso_U_22
_atom_site_aniso_U_33
_atom_site_aniso_U_23
_atom_site_aniso_U_13
_atom_site_aniso_U_12
O1 0.0381(8) 0.0411(9) 0.0304(7) -0.0031(6) 0.0016(6) -0.0100(6)
O2B 0.0353(8) 0.0462(9) 0.0301(7) -0.0054(6) 0.0008(6) -0.0098(6)
O2 0.0359(8) 0.0399(9) 0.0544(9) -0.0017(7) 0.0148(7) -0.0093(7)
O1B 0.0313(8) 0.0389(9) 0.0559(9) -0.0030(7) 0.0150(7) -0.0078(6)
N1B 0.0352(9) 0.0319(9) 0.0232(8) -0.0005(7) 0.0077(7) 0.0063(7)
N1 0.0377(9) 0.0340(9) 0.0222(8) -0.0008(7) 0.0080(7) 0.0045(7)
C1 0.0299(10) 0.0234(10) 0.0228(9) 0.0048(7) 0.0062(8) 0.0010(8)
C11B 0.0235(9) 0.0297(10) 0.0183(9) 0.0009(7) 0.0024(7) -0.0021(8)
C5B 0.0265(9) 0.0260(10) 0.0197(9) 0.0052(7) 0.0025(7) 0.0004(7)
C4B 0.0247(9) 0.0257(10) 0.0193(9) 0.0036(7) 0.0036(7) 0.0005(7)
C6B 0.0313(10) 0.0270(10) 0.0175(8) 0.0046(7) 0.0055(7) 0.0043(8)
C5 0.0334(10) 0.0271(10) 0.0188(9) 0.0040(7) 0.0069(8) 0.0032(8)
C1B 0.0259(9) 0.0283(10) 0.0226(9) 0.0082(8) 0.0064(7) 0.0023(8)
C2B 0.0241(9) 0.0297(10) 0.0228(9) 0.0054(8) 0.0037(7) 0.0007(8)
C11 0.0283(10) 0.0207(9) 0.0272(10) 0.0024(7) 0.0053(8) -0.0013(7)
C3B 0.0279(10) 0.0258(10) 0.0212(9) 0.0012(7) 0.0048(7) 0.0007(8)
C12B 0.0229(9) 0.0281(10) 0.0271(9) 0.0004(8) 0.0028(7) -0.0038(8)
C4 0.0305(10) 0.0302(11) 0.0227(9) 0.0081(8) 0.0042(8) 0.0028(8)
C2 0.0319(10) 0.0245(10) 0.0241(9) 0.0007(8) 0.0063(8) 0.0010(8)
C3 0.0275(10) 0.0260(10) 0.0268(10) 0.0056(8) 0.0044(8) 0.0006(8)
C6 0.0322(10) 0.0263(10) 0.0190(9) 0.0054(7) 0.0049(7) -0.0011(8)
C17B 0.0237(10) 0.0294(10) 0.0344(11) 0.0038(8) 0.0035(8) 0.0046(8)
C7B 0.0298(10) 0.0326(11) 0.0246(9) 0.0004(8) 0.0023(8) -0.0008(8)
C16B 0.0327(10) 0.0296(11) 0.0282(10) -0.0005(8) 0.0080(8) -0.0034(8)
C7 0.0351(11) 0.0348(11) 0.0227(9) 0.0016(8) 0.0057(8) -0.0036(9)
C17 0.0295(10) 0.0266(10) 0.0337(11) 0.0036(8) 0.0037(8) 0.0022(8)
C16 0.0294(10) 0.0270(10) 0.0288(10) -0.0021(8) 0.0038(8) -0.0009(8)
C12 0.0349(11) 0.0313(11) 0.0257(10) 0.0044(8) 0.0057(8) -0.0010(9)
C13B 0.0272(10) 0.0319(11) 0.0275(10) -0.0043(8) 0.0040(8) 0.0018(8)
C14B 0.0221(9) 0.0473(13) 0.0284(10) -0.0031(9) 0.0072(8) -0.0028(9)
C13 0.0293(10) 0.0319(11) 0.0381(11) 0.0068(9) 0.0008(9) -0.0022(8)
C8B 0.0403(12) 0.0324(11) 0.0248(10) -0.0022(8) 0.0026(8) 0.0003(9)
C15B 0.0305(10) 0.0383(12) 0.0321(11) -0.0023(9) 0.0101(8) -0.0113(9)
C14 0.0289(10) 0.0253(10) 0.0480(12) 0.0020(9) 0.0139(9) -0.0005(8)
C15 0.0381(11) 0.0288(11) 0.0328(10) -0.0046(8) 0.0138(9) -0.0028(9)
C8 0.0453(12) 0.0340(11) 0.0214(9) -0.0030(8) 0.0053(8) -0.0034(9)
C10B 0.0290(10) 0.0340(12) 0.0401(11) 0.0047(9) 0.0101(9) 0.0040(8)
C10 0.0314(10) 0.0418(12) 0.0333(11) 0.0001(9) 0.0041(8) 0.0061(9)
C9 0.0487(13) 0.0451(13) 0.0317(11) -0.0067(10) 0.0183(10) 0.0068(10)
C9B 0.0478(12) 0.0416(13) 0.0337(11) -0.0050(9) 0.0151(10) 0.0107(10)
C18 0.0548(14) 0.0473(14) 0.0391(12) -0.0047(10) -0.0063(11) -0.0164(11)
C18B 0.0503(14) 0.0530(15) 0.0408(12) -0.0047(11) -0.0098(11) -0.0146(11)

loop_
_atom_type_symbol
_atom_type_description
_atom_type_scat_dispersion_real
_atom_type_scat_dispersion_imag
_atom_type_scat_source
C C 0.0033 0.0016 'International Tables Vol C Tables 4.2.6.8 and 6.1.1.4'
H H 0.0000 0.0000 'International Tables Vol C Tables 4.2.6.8 and 6.1.1.4'
N N 0.0061 0.0033 'International Tables Vol C Tables 4.2.6.8 and 6.1.1.4'
O O 0.0106 0.0060 'International Tables Vol C Tables 4.2.6.8 and 6.1.1.4'

loop_
_geom_angle_atom_site_label_1
_geom_angle_atom_site_label_2
_geom_angle_atom_site_label_3
_geom_angle
_geom_angle_site_symmetry_1
_geom_angle_site_symmetry_3
_geom_angle_publ_flag
C17 O1 C18 115.79(16) . . ?
C17B O2B C18B 116.24(16) . . ?
C6B N1B C9B 129.51(17) . . ?
C8B N1B C6B 108.21(15) . . ?
C8B N1B C9B 121.90(16) . . ?
C5 N1 C9 130.15(17) . . ?
C8 N1 C5 108.01(16) . . ?
C8 N1 C9 121.78(17) . . ?
C2 C1 C11 120.45(16) . . ?
C2 C1 C6 116.83(16) . . ?
C6 C1 C11 122.69(16) . . ?
C12B C11B C4B 120.87(16) . . ?
C16B C11B C4B 121.21(17) . . ?
C16B C11B C12B 117.92(17) . . ?
C4B C5B C6B 119.42(16) . . ?
C4B C5B C7B 133.59(16) . . ?
C7B C5B C6B 106.98(16) . . ?
C5B C4B C11B 122.06(15) . . ?
C3B C4B C11B 120.61(16) . . ?
C3B C4B C5B 117.33(16) . . ?
N1B C6B C5B 106.82(16) . . ?
N1B C6B C1B 129.67(16) . . ?
C1B C6B C5B 123.49(16) . . ?
N1 C5 C4 129.92(17) . . ?
N1 C5 C6 107.10(16) . . ?
C4 C5 C6 122.90(17) . . ?
C6B C1B C10B 121.79(17) . . ?
C2B C1B C6B 115.06(16) . . ?
C2B C1B C10B 123.03(17) . . ?
C1B C2B C3B 122.14(17) . . ?
C1B C2B C17B 120.93(16) . . ?
C3B C2B C17B 116.92(16) . . ?
C16 C11 C1 120.55(16) . . ?
C16 C11 C12 117.65(17) . . ?
C12 C11 C1 121.80(16) . . ?
C4B C3B C2B 122.52(17) . . ?
C4B C3B H3B 118.7 . . ?
C2B C3B H3B 118.7 . . ?
C11B C12B H12B 119.6 . . ?
C13B C12B C11B 120.71(17) . . ?
C13B C12B H12B 119.6 . . ?
C5 C4 C10 121.90(17) . . ?
C3 C4 C5 115.50(16) . . ?
C3 C4 C10 122.50(17) . . ?
C1 C2 H2 118.6 . . ?
C1 C2 C3 122.72(17) . . ?
C3 C2 H2 118.6 . . ?
C4 C3 C2 121.96(17) . . ?
C4 C3 C17 121.14(16) . . ?
C2 C3 C17 116.89(17) . . ?
C1 C6 C5 120.07(16) . . ?
C1 C6 C7 132.81(17) . . ?
C7 C6 C5 106.99(16) . . ?
O2B C17B C2B 111.64(16) . . ?
O1B C17B O2B 122.52(18) . . ?
O1B C17B C2B 125.83(18) . . ?
C5B C7B H7B 126.5 . . ?
C8B C7B C5B 107.01(17) . . ?
C8B C7B H7B 126.5 . . ?
C11B C16B H16B 119.4 . . ?
C15B C16B C11B 121.15(19) . . ?
C15B C16B H16B 119.4 . . ?
C6 C7 H7 126.6 . . ?
C8 C7 C6 106.79(17) . . ?
C8 C7 H7 126.6 . . ?
O1 C17 C3 111.47(16) . . ?
O2 C17 O1 122.21(18) . . ?
O2 C17 C3 126.31(18) . . ?
C11 C16 H16 119.5 . . ?
C15 C16 C11 121.08(17) . . ?
C15 C16 H16 119.5 . . ?
C11 C12 H12 119.5 . . ?
C13 C12 C11 121.09(18) . . ?
C13 C12 H12 119.5 . . ?
C12B C13B H13B 119.8 . . ?
C12B C13B C14B 120.42(18) . . ?
C14B C13B H13B 119.8 . . ?
C13B C14B H14B 120.3 . . ?
C15B C14B C13B 119.45(17) . . ?
C15B C14B H14B 120.3 . . ?
C12 C13 H13 119.8 . . ?
C14 C13 C12 120.31(18) . . ?
C14 C13 H13 119.8 . . ?
N1B C8B H8B 124.5 . . ?
C7B C8B N1B 110.98(17) . . ?
C7B C8B H8B 124.5 . . ?
C16B C15B H15B 119.8 . . ?
C14B C15B C16B 120.35(18) . . ?
C14B C15B H15B 119.8 . . ?
C13 C14 H14 120.3 . . ?
C13 C14 C15 119.42(18) . . ?
C15 C14 H14 120.3 . . ?
C16 C15 H15 119.8 . . ?
C14 C15 C16 120.45(18) . . ?
C14 C15 H15 119.8 . . ?
N1 C8 H8 124.4 . . ?
C7 C8 N1 111.11(18) . . ?
C7 C8 H8 124.4 . . ?
C1B C10B H10D 109.5 . . ?
C1B C10B H10E 109.5 . . ?
C1B C10B H10F 109.5 . . ?
H10D C10B H10E 109.5 . . ?
H10D C10B H10F 109.5 . . ?
H10E C10B H10F 109.5 . . ?
C4 C10 H10A 109.5 . . ?
C4 C10 H10B 109.5 . . ?
C4 C10 H10C 109.5 . . ?
H10A C10 H10B 109.5 . . ?
H10A C10 H10C 109.5 . . ?
H10B C10 H10C 109.5 . . ?
N1 C9 H9A 109.5 . . ?
N1 C9 H9B 109.5 . . ?
N1 C9 H9C 109.5 . . ?
H9A C9 H9B 109.5 . . ?
H9A C9 H9C 109.5 . . ?
H9B C9 H9C 109.5 . . ?
N1B C9B H9BA 109.5 . . ?
N1B C9B H9BB 109.5 . . ?
N1B C9B H9BC 109.5 . . ?
H9BA C9B H9BB 109.5 . . ?
H9BA C9B H9BC 109.5 . . ?
H9BB C9B H9BC 109.5 . . ?
O1 C18 H18A 109.5 . . ?
O1 C18 H18B 109.5 . . ?
O1 C18 H18C 109.5 . . ?
H18A C18 H18B 109.5 . . ?
H18A C18 H18C 109.5 . . ?
H18B C18 H18C 109.5 . . ?
O2B C18B H18D 109.5 . . ?
O2B C18B H18E 109.5 . . ?
O2B C18B H18F 109.5 . . ?
H18D C18B H18E 109.5 . . ?
H18D C18B H18F 109.5 . . ?
H18E C18B H18F 109.5 . . ?

loop_
_geom_bond_atom_site_label_1
_geom_bond_atom_site_label_2
_geom_bond_distance
_geom_bond_site_symmetry_2
_geom_bond_publ_flag
O1 C17 1.349(2) . ?
O1 C18 1.443(2) . ?
O2B C17B 1.348(2) . ?
O2B C18B 1.446(2) . ?
O2 C17 1.210(2) . ?
O1B C17B 1.206(2) . ?
N1B C6B 1.392(2) . ?
N1B C8B 1.366(2) . ?
N1B C9B 1.459(2) . ?
N1 C5 1.389(2) . ?
N1 C8 1.369(2) . ?
N1 C9 1.459(2) . ?
C1 C11 1.482(2) . ?
C1 C2 1.382(3) . ?
C1 C6 1.416(3) . ?
C11B C4B 1.484(2) . ?
C11B C12B 1.399(3) . ?
C11B C16B 1.394(3) . ?
C5B C4B 1.415(3) . ?
C5B C6B 1.424(2) . ?
C5B C7B 1.421(3) . ?
C4B C3B 1.381(2) . ?
C6B C1B 1.408(3) . ?
C5 C4 1.409(3) . ?
C5 C6 1.422(3) . ?
C1B C2B 1.402(3) . ?
C1B C10B 1.506(2) . ?
C2B C3B 1.409(2) . ?
C2B C17B 1.494(3) . ?
C11 C16 1.395(3) . ?
C11 C12 1.400(3) . ?
C3B H3B 0.9300 . ?
C12B H12B 0.9300 . ?
C12B C13B 1.385(2) . ?
C4 C3 1.398(3) . ?
C4 C10 1.514(3) . ?
C2 H2 0.9300 . ?
C2 C3 1.410(2) . ?
C3 C17 1.487(3) . ?
C6 C7 1.423(3) . ?
C7B H7B 0.9300 . ?
C7B C8B 1.354(3) . ?
C16B H16B 0.9300 . ?
C16B C15B 1.382(3) . ?
C7 H7 0.9300 . ?
C7 C8 1.356(3) . ?
C16 H16 0.9300 . ?
C16 C15 1.384(3) . ?
C12 H12 0.9300 . ?
C12 C13 1.384(3) . ?
C13B H13B 0.9300 . ?
C13B C14B 1.384(3) . ?
C14B H14B 0.9300 . ?
C14B C15B 1.381(3) . ?
C13 H13 0.9300 . ?
C13 C14 1.382(3) . ?
C8B H8B 0.9300 . ?
C15B H15B 0.9300 . ?
C14 H14 0.9300 . ?
C14 C15 1.382(3) . ?
C15 H15 0.9300 . ?
C8 H8 0.9300 . ?
C10B H10D 0.9600 . ?
C10B H10E 0.9600 . ?
C10B H10F 0.9600 . ?
C10 H10A 0.9600 . ?
C10 H10B 0.9600 . ?
C10 H10C 0.9600 . ?
C9 H9A 0.9600 . ?
C9 H9B 0.9600 . ?
C9 H9C 0.9600 . ?
C9B H9BA 0.9600 . ?
C9B H9BB 0.9600 . ?
C9B H9BC 0.9600 . ?
C18 H18A 0.9600 . ?
C18 H18B 0.9600 . ?
C18 H18C 0.9600 . ?
C18B H18D 0.9600 . ?
C18B H18E 0.9600 . ?
C18B H18F 0.9600 . ?
